data_7201075
loop_
_publ_author_name
'Dai, Fangna'
'He, Haiyan'
'Gao, Dongliang'
'Ye, Fei'
'Qiu, Xiaoliang'
'Sun, Daofeng'

_publ_section_title
;
 Construction of copper metal--organic systems based on paddlewheel SBU
 through altering the substituent positions of new flexible carboxylate
 ligands
;
_journal_issue 11
_journal_name_full CrystEngComm
_journal_page_first 2516
_journal_paper_doi 10.1039/b904671b
_journal_volume 11
_journal_year 2009
_chemical_formula_sum 'C72 H84 Cu2 N6 O18'
_chemical_formula_weight 1448.53
_chemical_name_systematic
;
?
;
_space_group_IT_number 2
_symmetry_cell_setting triclinic
_symmetry_space_group_name_Hall '-P 1'
_symmetry_space_group_name_H-M 'P -1'
_atom_sites_solution_hydrogens geom
_atom_sites_solution_primary direct
_atom_sites_solution_secondary difmap
_audit_creation_method SHELXL-97
_cell_angle_alpha 111.999(5)
_cell_angle_beta 96.899(5)
_cell_angle_gamma 111.303(4)
_cell_formula_units_Z 1
_cell_length_a 10.568(2)
_cell_length_b 14.124(3)
_cell_length_c 14.562(5)
_cell_measurement_reflns_used 1450
_cell_measurement_temperature 293(2)
_cell_measurement_theta_max 19.87
_cell_measurement_theta_min 2.7
_cell_volume 1793.1(8)
_computing_structure_refinement 'SHELXL-97 (Sheldrick, 1997)'
_diffrn_ambient_temperature 293(2)
_diffrn_measured_fraction_theta_full 0.997
_diffrn_measured_fraction_theta_max 0.997
_diffrn_radiation_monochromator graphite
_diffrn_radiation_source 'fine-focus sealed tube'
_diffrn_radiation_type MoK\a
_diffrn_radiation_wavelength 0.71073
_diffrn_reflns_av_R_equivalents 0.0343
_diffrn_reflns_av_sigmaI/netI 0.0675
_diffrn_reflns_limit_h_max 5
_diffrn_reflns_limit_h_min -11
_diffrn_reflns_limit_k_max 14
_diffrn_reflns_limit_k_min -13
_diffrn_reflns_limit_l_max 15
_diffrn_reflns_limit_l_min -15
_diffrn_reflns_number 6751
_diffrn_reflns_theta_full 21.92
_diffrn_reflns_theta_max 21.92
_diffrn_reflns_theta_min 1.58
_exptl_absorpt_coefficient_mu 0.666
_exptl_absorpt_correction_T_max 0.9364
_exptl_absorpt_correction_T_min 0.9364
_exptl_absorpt_correction_type multi-scan
_exptl_crystal_colour blue
_exptl_crystal_density_diffrn 1.341
_exptl_crystal_density_method 'not measured'
_exptl_crystal_description block
_exptl_crystal_F_000 760
_exptl_crystal_size_max 0.10
_exptl_crystal_size_mid 0.10
_exptl_crystal_size_min 0.10
_refine_diff_density_max 0.562
_refine_diff_density_min -0.454
_refine_diff_density_rms 0.134
_refine_ls_extinction_method none
_refine_ls_goodness_of_fit_ref 1.077
_refine_ls_hydrogen_treatment constr
_refine_ls_matrix_type full
_refine_ls_number_parameters 449
_refine_ls_number_reflns 4337
_refine_ls_number_restraints 1
_refine_ls_restrained_S_all 1.078
_refine_ls_R_factor_all 0.0873
_refine_ls_R_factor_gt 0.0562
_refine_ls_shift/su_max 0.007
_refine_ls_shift/su_mean 0.000
_refine_ls_structure_factor_coef Fsqd
_refine_ls_weighting_details 'calc w=1/[\s^2^(Fo^2^)+(0.1167P)^2^+0.0000P] where P=(Fo^2^+2Fc^2^)/3'
_refine_ls_weighting_scheme calc
_refine_ls_wR_factor_gt 0.1487
_refine_ls_wR_factor_ref 0.1899
_reflns_number_gt 3152
_reflns_number_total 4337
_reflns_threshold_expression >2sigma(I)
_cod_data_source_file b904671b.txt
_cod_data_source_block dv
_cod_original_sg_symbol_H-M P-1
_cod_database_code 7201075

loop_
_symmetry_equiv_pos_as_xyz
'x, y, z'
'-x, -y, -z'

loop_
_atom_site_label
_atom_site_type_symbol
_atom_site_fract_x
_atom_site_fract_y
_atom_site_fract_z
_atom_site_U_iso_or_equiv
_atom_site_adp_type
_atom_site_occupancy
_atom_site_symmetry_multiplicity
_atom_site_calc_flag
_atom_site_refinement_flags
_atom_site_disorder_assembly
_atom_site_disorder_group
Cu Cu 0.99404(7) 0.58892(6) 0.49286(5) 0.0332(3) Uani 1 1 d . . .
O1 O 0.8444(4) 0.4759(3) 0.3611(3) 0.0426(11) Uani 1 1 d . . .
O2 O 0.8579(5) 0.3262(3) 0.3729(3) 0.0542(12) Uani 1 1 d . . .
O3 O 0.7274(4) 0.4239(3) 0.1633(3) 0.0467(11) Uani 1 1 d . . .
O4 O 1.2564(5) 0.6283(4) 0.2814(3) 0.0521(12) Uani 1 1 d . . .
O5 O 1.1411(4) 0.5833(4) 0.4228(3) 0.0473(11) Uani 1 1 d . . .
O6 O 1.1496(5) 0.4316(4) 0.4323(3) 0.0518(12) Uani 1 1 d . . .
N N 0.9965(5) 0.7434(4) 0.4908(4) 0.0386(12) Uani 1 1 d . . .
C1 C 0.8043(6) 0.3708(5) 0.3269(4) 0.0374(15) Uani 1 1 d . . .
C2 C 0.6866(7) 0.2895(5) 0.2296(5) 0.0424(16) Uani 1 1 d . . .
C3 C 0.6083(8) 0.1789(6) 0.2138(5) 0.0560(19) Uani 1 1 d . . .
H3A H 0.6336 0.1585 0.2644 0.067 Uiso 1 1 calc R . .
C4 C 0.4960(9) 0.0985(7) 0.1280(6) 0.078(3) Uani 1 1 d . . .
H4A H 0.4461 0.0253 0.1206 0.094 Uiso 1 1 calc R . .
C5 C 0.4582(9) 0.1280(7) 0.0523(6) 0.077(2) Uani 1 1 d . . .
H5A H 0.3808 0.0745 -0.0061 0.093 Uiso 1 1 calc R . .
C6 C 0.5331(8) 0.2347(6) 0.0624(6) 0.063(2) Uani 1 1 d . . .
H6A H 0.5075 0.2527 0.0101 0.076 Uiso 1 1 calc R . .
C7 C 0.6482(7) 0.3175(5) 0.1505(5) 0.0430(16) Uani 1 1 d . . .
C8 C 0.7235(7) 0.4428(6) 0.0717(5) 0.0524(18) Uani 1 1 d . . .
H8A H 0.6392 0.4518 0.0518 0.063 Uiso 1 1 calc R . .
H8B H 0.7225 0.3790 0.0141 0.063 Uiso 1 1 calc R . .
C9 C 0.8550(8) 0.5496(6) 0.1005(5) 0.0477(17) Uani 1 1 d . . .
C10 C 0.8473(8) 0.6470(6) 0.1026(5) 0.0559(19) Uani 1 1 d . . .
C11 C 0.9737(9) 0.7445(6) 0.1347(6) 0.061(2) Uani 1 1 d . . .
H11A H 0.9687 0.8093 0.1359 0.073 Uiso 1 1 calc R . .
C12 C 1.1062(8) 0.7502(6) 0.1648(5) 0.0559(19) Uani 1 1 d . . .
C13 C 1.1127(7) 0.6521(6) 0.1608(5) 0.0478(17) Uani 1 1 d . . .
C14 C 0.9884(7) 0.5512(5) 0.1280(5) 0.0448(17) Uani 1 1 d . . .
C15 C 0.7069(8) 0.6485(7) 0.0685(7) 0.077(2) Uani 1 1 d . . .
H15A H 0.7222 0.7258 0.0891 0.116 Uiso 1 1 calc R . .
H15B H 0.6415 0.6151 0.1004 0.116 Uiso 1 1 calc R . .
H15C H 0.6682 0.6057 -0.0055 0.116 Uiso 1 1 calc R . .
C16 C 1.2406(9) 0.8614(7) 0.2024(8) 0.096(3) Uani 1 1 d . . .
H16A H 1.2177 0.9134 0.1846 0.143 Uiso 1 1 calc R . .
H16B H 1.3096 0.8462 0.1700 0.143 Uiso 1 1 calc R . .
H16C H 1.2790 0.8946 0.2763 0.143 Uiso 1 1 calc R . .
C17 C 0.9983(7) 0.4456(5) 0.1232(5) 0.0500(18) Uani 1 1 d . . .
H17A H 1.0806 0.4430 0.1028 0.075 Uiso 1 1 calc R . .
H17B H 0.9145 0.3793 0.0734 0.075 Uiso 1 1 calc R . .
H17C H 1.0062 0.4473 0.1902 0.075 Uiso 1 1 calc R . .
C18 C 1.2554(8) 0.6518(6) 0.1937(6) 0.0571(19) Uani 1 1 d . . .
H18A H 1.2659 0.5938 0.1374 0.068 Uiso 1 1 calc R . .
H18B H 1.3331 0.7253 0.2124 0.068 Uiso 1 1 calc R . .
C19 C 1.3440(7) 0.5833(6) 0.3010(5) 0.0457(16) Uani 1 1 d . . .
C20 C 1.4611(7) 0.5932(7) 0.2650(6) 0.062(2) Uani 1 1 d . . .
H20A H 1.4828 0.6319 0.2251 0.075 Uiso 1 1 calc R . .
C21 C 1.5452(9) 0.5458(8) 0.2882(7) 0.080(3) Uani 1 1 d . . .
H21A H 1.6244 0.5535 0.2644 0.096 Uiso 1 1 calc R . .
C22 C 1.5155(9) 0.4880(8) 0.3451(7) 0.080(3) Uani 1 1 d . . .
H22A H 1.5733 0.4561 0.3600 0.096 Uiso 1 1 calc R . .
C23 C 1.3997(8) 0.4775(7) 0.3799(5) 0.059(2) Uani 1 1 d . . .
H23A H 1.3794 0.4368 0.4182 0.070 Uiso 1 1 calc R . .
C24 C 1.3108(6) 0.5238(5) 0.3616(5) 0.0416(16) Uani 1 1 d . . .
C25 C 1.1912(6) 0.5114(5) 0.4083(4) 0.0347(14) Uani 1 1 d . . .
C26 C 0.9790(9) 0.7584(6) 0.4066(5) 0.068(2) Uani 1 1 d . . .
H26A H 0.9636 0.6992 0.3432 0.082 Uiso 1 1 calc R . .
C27 C 0.9825(10) 0.8578(6) 0.4086(6) 0.077(3) Uani 1 1 d . . .
H27A H 0.9725 0.8647 0.3474 0.092 Uiso 1 1 calc R . .
C28 C 1.0003(6) 0.9462(5) 0.4987(5) 0.0385(15) Uani 1 1 d . . .
C29 C 1.0175(10) 0.9305(6) 0.5838(5) 0.082(3) Uani 1 1 d . . .
H29A H 1.0310 0.9878 0.6479 0.099 Uiso 1 1 calc R . .
C30 C 1.0154(10) 0.8287(6) 0.5766(5) 0.084(3) Uani 1 1 d . . .
H30A H 1.0283 0.8213 0.6374 0.101 Uiso 1 1 calc R . .
N01 N 0.9623(11) 0.8635(7) 0.8601(6) 0.100(3) Uani 1 1 d . . .
N02 N 1.5350(11) 0.8428(7) 0.5120(8) 0.120(3) Uani 1 1 d . . .
C06 C 1.4103(14) 0.8598(10) 0.5210(11) 0.150(5) Uani 1 1 d . . .
H06A H 1.3509 0.8349 0.4533 0.224 Uiso 1 1 calc R . .
H06B H 1.4378 0.9392 0.5626 0.224 Uiso 1 1 calc R . .
H06C H 1.3588 0.8167 0.5532 0.224 Uiso 1 1 calc R . .
C05 C 1.585(2) 0.8006(14) 0.5767(12) 0.216(9) Uani 1 1 d . . .
H05A H 1.5136 0.7259 0.5597 0.324 Uiso 1 1 calc R . .
H05B H 1.6028 0.8509 0.6481 0.324 Uiso 1 1 calc R . .
H05C H 1.6707 0.7967 0.5657 0.324 Uiso 1 1 calc R . .
C03 C 1.063(2) 0.8241(18) 0.8609(16) 0.258(11) Uani 1 1 d . . .
H03A H 1.1162 0.8520 0.9312 0.386 Uiso 1 1 calc R . .
H03B H 1.1254 0.8502 0.8240 0.386 Uiso 1 1 calc R . .
H03C H 1.0167 0.7423 0.8280 0.386 Uiso 1 1 calc R . .
C02 C 0.844(2) 0.7842(19) 0.8718(16) 0.299(14) Uani 1 1 d . . .
H02A H 0.8731 0.7361 0.8921 0.448 Uiso 1 1 calc R . .
H02B H 0.7697 0.7384 0.8071 0.448 Uiso 1 1 calc R . .
H02C H 0.8104 0.8246 0.9241 0.448 Uiso 1 1 calc R . .
O02 O 1.5708(17) 0.8865(10) 0.3807(10) 0.206(7) Uani 1 1 d . . .
O01 O 1.0985(19) 1.0008(14) 0.8416(12) 0.253(8) Uani 1 1 d D . .
O03 O 0.3777(11) 0.1141(10) -0.2015(7) 0.201(5) Uani 1 1 d . . .
C04 C 1.593(2) 0.8589(14) 0.4427(15) 0.169(8) Uani 1 1 d . . .
H04A H 1.6722 0.8444 0.4434 0.203 Uiso 1 1 calc R . .
C01 C 0.976(3) 0.9627(19) 0.8497(18) 0.40(3) Uani 1 1 d D . .
H01A H 0.9097 0.9918 0.8491 0.479 Uiso 1 1 calc R . .

loop_
_atom_site_aniso_label
_atom_site_aniso_U_11
_atom_site_aniso_U_22
_atom_site_aniso_U_33
_atom_site_aniso_U_23
_atom_site_aniso_U_13
_atom_site_aniso_U_12
Cu 0.0452(5) 0.0313(5) 0.0371(5) 0.0217(4) 0.0148(4) 0.0238(4)
O1 0.053(3) 0.036(3) 0.043(3) 0.022(2) 0.001(2) 0.023(2)
O2 0.079(3) 0.039(2) 0.043(3) 0.021(2) -0.001(2) 0.029(2)
O3 0.057(3) 0.045(3) 0.037(2) 0.021(2) 0.008(2) 0.020(2)
O4 0.063(3) 0.075(3) 0.055(3) 0.047(3) 0.033(2) 0.045(3)
O5 0.054(3) 0.051(3) 0.064(3) 0.039(2) 0.032(2) 0.034(2)
O6 0.073(3) 0.057(3) 0.069(3) 0.045(3) 0.045(3) 0.048(3)
N 0.047(3) 0.036(3) 0.038(3) 0.020(3) 0.013(3) 0.021(3)
C1 0.043(4) 0.045(4) 0.034(4) 0.022(3) 0.020(3) 0.024(3)
C2 0.049(4) 0.043(4) 0.036(4) 0.021(3) 0.013(3) 0.018(3)
C3 0.070(5) 0.043(4) 0.047(4) 0.023(4) 0.007(4) 0.018(4)
C4 0.080(6) 0.050(5) 0.071(6) 0.027(5) 0.007(5) 0.000(4)
C5 0.074(6) 0.058(5) 0.057(5) 0.017(4) -0.012(4) 0.004(4)
C6 0.060(5) 0.059(5) 0.052(5) 0.024(4) -0.009(4) 0.015(4)
C7 0.047(4) 0.044(4) 0.045(4) 0.022(3) 0.014(3) 0.024(3)
C8 0.061(5) 0.065(5) 0.047(4) 0.040(4) 0.006(4) 0.032(4)
C9 0.068(5) 0.060(5) 0.037(4) 0.034(3) 0.019(4) 0.037(4)
C10 0.071(5) 0.064(5) 0.052(4) 0.039(4) 0.020(4) 0.036(4)
C11 0.093(6) 0.048(5) 0.065(5) 0.039(4) 0.028(5) 0.039(5)
C12 0.071(5) 0.057(5) 0.062(5) 0.045(4) 0.020(4) 0.031(4)
C13 0.062(5) 0.056(4) 0.047(4) 0.035(4) 0.026(4) 0.032(4)
C14 0.064(5) 0.047(4) 0.041(4) 0.027(3) 0.022(3) 0.034(4)
C15 0.083(6) 0.098(6) 0.098(6) 0.072(6) 0.031(5) 0.059(5)
C16 0.084(7) 0.067(6) 0.138(8) 0.072(6) 0.010(6) 0.016(5)
C17 0.068(5) 0.056(4) 0.047(4) 0.033(4) 0.019(4) 0.038(4)
C18 0.070(5) 0.072(5) 0.063(5) 0.051(4) 0.035(4) 0.039(4)
C19 0.043(4) 0.060(4) 0.046(4) 0.032(4) 0.013(3) 0.027(3)
C20 0.053(5) 0.095(6) 0.070(5) 0.058(5) 0.035(4) 0.038(4)
C21 0.062(6) 0.125(8) 0.087(6) 0.056(6) 0.046(5) 0.060(6)
C22 0.077(6) 0.139(8) 0.091(6) 0.076(6) 0.048(5) 0.084(6)
C23 0.068(5) 0.086(5) 0.058(5) 0.050(4) 0.028(4) 0.050(4)
C24 0.039(4) 0.048(4) 0.042(4) 0.024(3) 0.010(3) 0.021(3)
C25 0.039(4) 0.038(4) 0.034(3) 0.019(3) 0.009(3) 0.022(3)
C26 0.144(8) 0.049(4) 0.039(4) 0.026(4) 0.032(5) 0.063(5)
C27 0.156(8) 0.068(5) 0.051(5) 0.043(4) 0.047(5) 0.075(6)
C28 0.054(4) 0.032(3) 0.039(4) 0.020(3) 0.015(3) 0.024(3)
C29 0.174(9) 0.050(5) 0.042(4) 0.021(4) 0.028(5) 0.070(6)
C30 0.185(10) 0.054(5) 0.037(4) 0.030(4) 0.022(5) 0.072(6)
N01 0.115(7) 0.088(6) 0.089(6) 0.026(5) 0.030(5) 0.053(6)
N02 0.104(8) 0.079(6) 0.106(8) 0.009(5) 0.037(7) -0.001(5)
C06 0.129(11) 0.107(9) 0.180(13) 0.044(9) 0.076(10) 0.031(8)
C05 0.28(2) 0.169(16) 0.130(12) 0.059(12) -0.031(14) 0.071(15)
C03 0.25(2) 0.28(3) 0.31(3) 0.11(2) 0.11(2) 0.20(2)
C02 0.25(3) 0.26(3) 0.22(2) -0.009(19) 0.06(2) 0.06(2)
O02 0.264(14) 0.123(8) 0.179(12) 0.069(8) 0.108(11) 0.019(8)
O01 0.305(18) 0.242(16) 0.108(9) 0.046(9) 0.040(10) 0.057(13)
O03 0.200(10) 0.236(12) 0.116(7) 0.055(7) 0.033(7) 0.074(8)
C04 0.155(14) 0.110(12) 0.162(18) 0.036(11) 0.066(15) -0.002(10)
C01 0.88(8) 0.41(4) 0.152(17) 0.09(2) 0.14(3) 0.59(6)

loop_
_atom_type_symbol
_atom_type_description
_atom_type_scat_dispersion_real
_atom_type_scat_dispersion_imag
_atom_type_scat_source
C C 0.0033 0.0016 'International Tables Vol C Tables 4.2.6.8 and 6.1.1.4'
H H 0.0000 0.0000 'International Tables Vol C Tables 4.2.6.8 and 6.1.1.4'
N N 0.0061 0.0033 'International Tables Vol C Tables 4.2.6.8 and 6.1.1.4'
O O 0.0106 0.0060 'International Tables Vol C Tables 4.2.6.8 and 6.1.1.4'
Cu Cu 0.3201 1.2651 'International Tables Vol C Tables 4.2.6.8 and 6.1.1.4'

loop_
_geom_angle_atom_site_label_1
_geom_angle_atom_site_label_2
_geom_angle_atom_site_label_3
_geom_angle
_geom_angle_site_symmetry_1
_geom_angle_site_symmetry_3
_geom_angle_publ_flag
O2 Cu O5 89.21(19) 2_766 . ?
O2 Cu O1 168.14(16) 2_766 . ?
O5 Cu O1 90.29(18) . . ?
O2 Cu O6 88.4(2) 2_766 2_766 ?
O5 Cu O6 167.98(16) . 2_766 ?
O1 Cu O6 89.61(19) . 2_766 ?
O2 Cu N 93.17(18) 2_766 . ?
O5 Cu N 96.55(17) . . ?
O1 Cu N 98.66(17) . . ?
O6 Cu N 95.35(17) 2_766 . ?
O2 Cu Cu 82.91(12) 2_766 2_766 ?
O5 Cu Cu 83.08(12) . 2_766 ?
O1 Cu Cu 85.26(12) . 2_766 ?
O6 Cu Cu 84.94(12) 2_766 2_766 ?
N Cu Cu 176.07(14) . 2_766 ?
C1 O1 Cu 122.9(4) . . ?
C1 O2 Cu 125.2(4) . 2_766 ?
C7 O3 C8 118.1(5) . . ?
C19 O4 C18 117.4(5) . . ?
C25 O5 Cu 124.5(4) . . ?
C25 O6 Cu 122.6(4) . 2_766 ?
C30 N C26 115.4(5) . . ?
C30 N Cu 119.9(4) . . ?
C26 N Cu 124.7(4) . . ?
O1 C1 O2 123.7(6) . . ?
O1 C1 C2 120.5(5) . . ?
O2 C1 C2 115.8(5) . . ?
C3 C2 C7 117.1(6) . . ?
C3 C2 C1 119.0(5) . . ?
C7 C2 C1 123.9(5) . . ?
C4 C3 C2 123.4(6) . . ?
C4 C3 H3A 118.3 . . ?
C2 C3 H3A 118.3 . . ?
C3 C4 C5 118.6(7) . . ?
C3 C4 H4A 120.7 . . ?
C5 C4 H4A 120.7 . . ?
C6 C5 C4 120.6(7) . . ?
C6 C5 H5A 119.7 . . ?
C4 C5 H5A 119.7 . . ?
C5 C6 C7 120.9(7) . . ?
C5 C6 H6A 119.5 . . ?
C7 C6 H6A 119.5 . . ?
O3 C7 C6 123.2(6) . . ?
O3 C7 C2 117.6(5) . . ?
C6 C7 C2 119.2(6) . . ?
O3 C8 C9 106.3(5) . . ?
O3 C8 H8A 110.5 . . ?
C9 C8 H8A 110.5 . . ?
O3 C8 H8B 110.5 . . ?
C9 C8 H8B 110.5 . . ?
H8A C8 H8B 108.7 . . ?
C10 C9 C14 120.0(6) . . ?
C10 C9 C8 121.4(6) . . ?
C14 C9 C8 118.6(6) . . ?
C11 C10 C9 118.1(7) . . ?
C11 C10 C15 119.5(7) . . ?
C9 C10 C15 122.4(7) . . ?
C12 C11 C10 123.5(7) . . ?
C12 C11 H11A 118.2 . . ?
C10 C11 H11A 118.2 . . ?
C11 C12 C13 117.8(6) . . ?
C11 C12 C16 120.6(7) . . ?
C13 C12 C16 121.5(7) . . ?
C12 C13 C14 121.0(6) . . ?
C12 C13 C18 121.0(6) . . ?
C14 C13 C18 118.1(6) . . ?
C13 C14 C9 119.5(6) . . ?
C13 C14 C17 119.9(6) . . ?
C9 C14 C17 120.6(6) . . ?
C10 C15 H15A 109.5 . . ?
C10 C15 H15B 109.5 . . ?
H15A C15 H15B 109.5 . . ?
C10 C15 H15C 109.5 . . ?
H15A C15 H15C 109.5 . . ?
H15B C15 H15C 109.5 . . ?
C12 C16 H16A 109.5 . . ?
C12 C16 H16B 109.5 . . ?
H16A C16 H16B 109.5 . . ?
C12 C16 H16C 109.5 . . ?
H16A C16 H16C 109.5 . . ?
H16B C16 H16C 109.5 . . ?
C14 C17 H17A 109.5 . . ?
C14 C17 H17B 109.5 . . ?
H17A C17 H17B 109.5 . . ?
C14 C17 H17C 109.5 . . ?
H17A C17 H17C 109.5 . . ?
H17B C17 H17C 109.5 . . ?
O4 C18 C13 107.0(5) . . ?
O4 C18 H18A 110.3 . . ?
C13 C18 H18A 110.3 . . ?
O4 C18 H18B 110.3 . . ?
C13 C18 H18B 110.3 . . ?
H18A C18 H18B 108.6 . . ?
O4 C19 C20 123.0(6) . . ?
O4 C19 C24 117.0(5) . . ?
C20 C19 C24 120.0(6) . . ?
C21 C20 C19 119.7(7) . . ?
C21 C20 H20A 120.2 . . ?
C19 C20 H20A 120.2 . . ?
C22 C21 C20 121.5(7) . . ?
C22 C21 H21A 119.2 . . ?
C20 C21 H21A 119.2 . . ?
C21 C22 C23 118.8(7) . . ?
C21 C22 H22A 120.6 . . ?
C23 C22 H22A 120.6 . . ?
C22 C23 C24 123.5(6) . . ?
C22 C23 H23A 118.2 . . ?
C24 C23 H23A 118.2 . . ?
C23 C24 C19 116.4(6) . . ?
C23 C24 C25 118.6(6) . . ?
C19 C24 C25 124.9(5) . . ?
O6 C25 O5 124.8(5) . . ?
O6 C25 C24 116.9(5) . . ?
O5 C25 C24 118.3(5) . . ?
N C26 C27 123.0(6) . . ?
N C26 H26A 118.5 . . ?
C27 C26 H26A 118.5 . . ?
C28 C27 C26 121.2(6) . . ?
C28 C27 H27A 119.4 . . ?
C26 C27 H27A 119.4 . . ?
C29 C28 C27 115.6(6) . . ?
C29 C28 C28 122.8(7) . 2_776 ?
C27 C28 C28 121.6(7) . 2_776 ?
C28 C29 C30 120.3(6) . . ?
C28 C29 H29A 119.9 . . ?
C30 C29 H29A 119.9 . . ?
N C30 C29 124.5(6) . . ?
N C30 H30A 117.7 . . ?
C29 C30 H30A 117.7 . . ?
C03 N01 C02 104.8(15) . . ?
C03 N01 C01 126.8(16) . . ?
C02 N01 C01 128.4(15) . . ?
C04 N02 C05 122.3(17) . . ?
C04 N02 C06 119.8(15) . . ?
C05 N02 C06 117.7(13) . . ?
N02 C06 H06A 109.5 . . ?
N02 C06 H06B 109.5 . . ?
H06A C06 H06B 109.5 . . ?
N02 C06 H06C 109.5 . . ?
H06A C06 H06C 109.5 . . ?
H06B C06 H06C 109.5 . . ?
N02 C05 H05A 109.5 . . ?
N02 C05 H05B 109.5 . . ?
H05A C05 H05B 109.5 . . ?
N02 C05 H05C 109.5 . . ?
H05A C05 H05C 109.5 . . ?
H05B C05 H05C 109.5 . . ?
N01 C03 H03A 109.5 . . ?
N01 C03 H03B 109.5 . . ?
H03A C03 H03B 109.5 . . ?
N01 C03 H03C 109.5 . . ?
H03A C03 H03C 109.5 . . ?
H03B C03 H03C 109.5 . . ?
N01 C02 H02A 109.5 . . ?
N01 C02 H02B 109.5 . . ?
H02A C02 H02B 109.5 . . ?
N01 C02 H02C 109.5 . . ?
H02A C02 H02C 109.5 . . ?
H02B C02 H02C 109.5 . . ?
O02 C04 N02 135(3) . . ?
O02 C04 H04A 112.3 . . ?
N02 C04 H04A 112.3 . . ?
O01 C01 N01 102.5(16) . . ?
O01 C01 H01A 128.8 . . ?
N01 C01 H01A 128.8 . . ?

loop_
_geom_bond_atom_site_label_1
_geom_bond_atom_site_label_2
_geom_bond_distance
_geom_bond_site_symmetry_2
_geom_bond_publ_flag
Cu O2 1.962(4) 2_766 ?
Cu O5 1.968(4) . ?
Cu O1 1.968(4) . ?
Cu O6 1.972(4) 2_766 ?
Cu N 2.185(5) . ?
Cu Cu 2.6426(13) 2_766 ?
O1 C1 1.253(7) . ?
O2 C1 1.286(7) . ?
O2 Cu 1.962(4) 2_766 ?
O3 C7 1.354(7) . ?
O3 C8 1.454(7) . ?
O4 C19 1.358(7) . ?
O4 C18 1.434(7) . ?
O5 C25 1.269(7) . ?
O6 C25 1.249(7) . ?
O6 Cu 1.972(4) 2_766 ?
N C30 1.301(8) . ?
N C26 1.322(8) . ?
C1 C2 1.480(8) . ?
C2 C3 1.388(8) . ?
C2 C7 1.413(8) . ?
C3 C4 1.364(10) . ?
C3 H3A 0.9300 . ?
C4 C5 1.381(10) . ?
C4 H4A 0.9300 . ?
C5 C6 1.364(10) . ?
C5 H5A 0.9300 . ?
C6 C7 1.399(9) . ?
C6 H6A 0.9300 . ?
C8 C9 1.498(9) . ?
C8 H8A 0.9700 . ?
C8 H8B 0.9700 . ?
C9 C10 1.396(9) . ?
C9 C14 1.408(9) . ?
C10 C11 1.390(10) . ?
C10 C15 1.517(10) . ?
C11 C12 1.380(10) . ?
C11 H11A 0.9300 . ?
C12 C13 1.391(9) . ?
C12 C16 1.527(10) . ?
C13 C14 1.402(9) . ?
C13 C18 1.528(9) . ?
C14 C17 1.509(8) . ?
C15 H15A 0.9600 . ?
C15 H15B 0.9600 . ?
C15 H15C 0.9600 . ?
C16 H16A 0.9600 . ?
C16 H16B 0.9600 . ?
C16 H16C 0.9600 . ?
C17 H17A 0.9600 . ?
C17 H17B 0.9600 . ?
C17 H17C 0.9600 . ?
C18 H18A 0.9700 . ?
C18 H18B 0.9700 . ?
C19 C20 1.383(9) . ?
C19 C24 1.423(8) . ?
C20 C21 1.372(10) . ?
C20 H20A 0.9300 . ?
C21 C22 1.352(11) . ?
C21 H21A 0.9300 . ?
C22 C23 1.361(10) . ?
C22 H22A 0.9300 . ?
C23 C24 1.377(9) . ?
C23 H23A 0.9300 . ?
C24 C25 1.492(8) . ?
C26 C27 1.381(9) . ?
C26 H26A 0.9300 . ?
C27 C28 1.363(9) . ?
C27 H27A 0.9300 . ?
C28 C29 1.341(9) . ?
C28 C28 1.509(11) 2_776 ?
C29 C30 1.392(9) . ?
C29 H29A 0.9300 . ?
C30 H30A 0.9300 . ?
N01 C03 1.366(17) . ?
N01 C02 1.42(2) . ?
N01 C01 1.42(2) . ?
N02 C04 1.291(17) . ?
N02 C05 1.430(16) . ?
N02 C06 1.435(15) . ?
C06 H06A 0.9600 . ?
C06 H06B 0.9600 . ?
C06 H06C 0.9600 . ?
C05 H05A 0.9600 . ?
C05 H05B 0.9600 . ?
C05 H05C 0.9600 . ?
C03 H03A 0.9600 . ?
C03 H03B 0.9600 . ?
C03 H03C 0.9600 . ?
C02 H02A 0.9600 . ?
C02 H02B 0.9600 . ?
C02 H02C 0.9600 . ?
O02 C04 1.14(2) . ?
O01 C01 1.25(2) . ?
C04 H04A 0.9300 . ?
C01 H01A 0.9300 . ?
